data_7240110
loop_
_publ_author_name
'Lu, Hai Dong'
'Li, Hai Tao'
'Xin, Lianxin'
'Guo, Fang'

_publ_section_title
;
 Effect of stepwise protonation of an N-containing ligand on the formation
 of metal-organic salts and coordination complexes in the solid state
;
_journal_name_full CrystEngComm
_journal_paper_doi 10.1039/D0CE00093K
_journal_year 2020
_chemical_formula_moiety 'C14 H20 I6 N4 Zn2, 2(H2 O)'
_chemical_formula_sum 'C14 H24 I6 N4 O2 Zn2'
_chemical_formula_weight 1172.51
_space_group_crystal_system triclinic
_space_group_IT_number 2
_space_group_name_Hall '-P 1'
_space_group_name_H-M_alt 'P -1'
_atom_sites_solution_hydrogens mixed
_audit_creation_date 2019-03-06
_audit_creation_method
;
Olex2 1.2-beta
(compiled 2018.05.29 svn.r3508 for OlexSys, GUI svn.r5506)
;
_audit_update_record
;
2019-10-12 deposited with the CCDC.	2020-03-11 downloaded from the CCDC.
;
_cell_angle_alpha 101.146(6)
_cell_angle_beta 94.713(6)
_cell_angle_gamma 105.848(6)
_cell_formula_units_Z 1
_cell_length_a 7.7826(18)
_cell_length_b 9.850(2)
_cell_length_c 10.106(2)
_cell_measurement_reflns_used 9898
_cell_measurement_temperature 296(2)
_cell_measurement_theta_max 28.364
_cell_measurement_theta_min 2.974
_cell_volume 723.7(3)
_computing_cell_refinement 'SAINT v8.37A (Bruker, 2015)'
_computing_data_reduction 'SAINT v8.37A (Bruker, 2015)'
_computing_molecular_graphics 'Olex2 (Dolomanov et al., 2009)'
_computing_publication_material 'Olex2 (Dolomanov et al., 2009)'
_computing_structure_refinement 'ShelXL (Sheldrick, 2015)'
_computing_structure_solution 'ShelXT (Sheldrick, 2015)'
_diffrn_ambient_temperature 296.16
_diffrn_measured_fraction_theta_full 0.971
_diffrn_measured_fraction_theta_max 0.971
_diffrn_measurement_device_type 'CCD area detector'
_diffrn_radiation_type MoK\a
_diffrn_radiation_wavelength 0.71073
_diffrn_reflns_av_R_equivalents 0.0470
_diffrn_reflns_av_unetI/netI 0.0339
_diffrn_reflns_Laue_measured_fraction_full 0.971
_diffrn_reflns_Laue_measured_fraction_max 0.971
_diffrn_reflns_limit_h_max 9
_diffrn_reflns_limit_h_min -9
_diffrn_reflns_limit_k_max 11
_diffrn_reflns_limit_k_min -11
_diffrn_reflns_limit_l_max 11
_diffrn_reflns_limit_l_min -12
_diffrn_reflns_number 13372
_diffrn_reflns_point_group_measured_fraction_full 0.971
_diffrn_reflns_point_group_measured_fraction_max 0.971
_diffrn_reflns_theta_full 24.998
_diffrn_reflns_theta_max 24.998
_diffrn_reflns_theta_min 2.973
_exptl_absorpt_coefficient_mu 8.073
_exptl_absorpt_correction_T_max 0.7457
_exptl_absorpt_correction_T_min 0.1297
_exptl_absorpt_correction_type multi-scan
_exptl_absorpt_process_details
;
SADABS-2014/5 (Bruker,2014/5) was used for absorption correction.
wR2(int) was 0.1762 before and 0.0921 after correction.
The Ratio of minimum to maximum transmission is 0.1739.
The \l/2 correction factor is 0.00150.
;
_exptl_crystal_colour colourless
_exptl_crystal_colour_primary colourless
_exptl_crystal_density_diffrn 2.690
_exptl_crystal_description plate
_exptl_crystal_F_000 530
_exptl_crystal_size_max 0.1
_exptl_crystal_size_mid 0.09
_exptl_crystal_size_min 0.07
_refine_diff_density_max 1.818
_refine_diff_density_min -2.684
_refine_diff_density_rms 0.424
_refine_ls_extinction_method none
_refine_ls_goodness_of_fit_ref 1.131
_refine_ls_hydrogen_treatment constr
_refine_ls_matrix_type full
_refine_ls_number_parameters 130
_refine_ls_number_reflns 2478
_refine_ls_number_restraints 8
_refine_ls_restrained_S_all 1.130
_refine_ls_R_factor_all 0.0670
_refine_ls_R_factor_gt 0.0656
_refine_ls_shift/su_max 0.000
_refine_ls_shift/su_mean 0.000
_refine_ls_structure_factor_coef Fsqd
_refine_ls_weighting_details 'w=1/[\s^2^(Fo^2^)+(0.1216P)^2^+11.4311P] where P=(Fo^2^+2Fc^2^)/3'
_refine_ls_weighting_scheme calc
_refine_ls_wR_factor_gt 0.1968
_refine_ls_wR_factor_ref 0.1989
_reflns_Friedel_coverage 0.000
_reflns_number_gt 2386
_reflns_number_total 2478
_reflns_threshold_expression 'I > 2\s(I)'
_cod_data_source_file d0ce00093k2.cif
_cod_data_source_block 20190118_1a_0m
_cod_database_code 7240110
_shelx_shelxl_version_number 2014/7
_shelx_space_group_comment
;
The symmetry employed for this shelxl refinement is uniquely defined
by the following loop, which should always be used as a source of
symmetry information in preference to the above space-group names.
They are only intended as comments.
;
_shelx_estimated_absorpt_t_max 0.602
_shelx_estimated_absorpt_t_min 0.499
_olex2_refinement_description
;
1. Fixed Uiso
 At 1.2 times of:
  All C(H) groups, All C(H,H) groups, All N(H,H) groups
 At 1.5 times of:
  All O(H,H) groups
2. Restrained distances
 H1F-H1B
 2.45 with sigma of 0.01
 H1E-H1B
 2.3 with sigma of 0.01
3. Uiso/Uaniso restraints and constraints
Uanis(N2) \\sim Ueq: with sigma of 0.01 and sigma for terminal atoms of 0.02
4.a Free rotating group:
 O1(H1E,H1F)
4.b Secondary CH2 refined with riding coordinates:
 N1(H1A,H1B), C2(H2A,H2B), C1(H1C,H1D)
4.c Aromatic/amide H refined with riding coordinates:
 C7(H7), C6(H6), C4(H4), C5(H5)
;
_olex2_submission_special_instructions 'No special instructions were received'

loop_
_space_group_symop_operation_xyz
'x, y, z'
'-x, -y, -z'

loop_
_atom_site_label
_atom_site_type_symbol
_atom_site_fract_x
_atom_site_fract_y
_atom_site_fract_z
_atom_site_U_iso_or_equiv
_atom_site_adp_type
_atom_site_occupancy
_atom_site_site_symmetry_order
_atom_site_calc_flag
_atom_site_refinement_flags_posn
_atom_site_refinement_flags_adp
_atom_site_refinement_flags_occupancy
_atom_site_disorder_assembly
_atom_site_disorder_group
I1 I 0.53330(10) 0.24028(10) 0.52197(9) 0.0416(3) Uani 1 1 d . . . . .
I2 I 0.10387(11) 0.32636(10) 0.28544(9) 0.0423(3) Uani 1 1 d . . . . .
I3 I 0.28321(14) -0.03133(8) 0.13095(9) 0.0483(4) Uani 1 1 d . . . . .
Zn1 Zn 0.38159(17) 0.23021(13) 0.27985(13) 0.0291(4) Uani 1 1 d . . . . .
N2 N 0.5761(12) 0.3627(8) 0.1966(9) 0.0223(17) Uani 1 1 d . U . . .
N1 N 0.9029(12) 0.8179(9) 0.3793(9) 0.0254(18) Uani 1 1 d . . . . .
H1A H 0.8118 0.7864 0.4242 0.030 Uiso 1 1 calc R . . . .
H1B H 0.8599 0.8486 0.3100 0.030 Uiso 1 1 calc DR . . . .
C3 C 0.8279(13) 0.5749(10) 0.2269(11) 0.022(2) Uani 1 1 d . . . . .
O1 O 0.749(2) 0.9330(15) 0.1980(13) 0.079(4) Uani 1 1 d . . . . .
H1E H 0.8104 0.9606 0.1372 0.118 Uiso 1 1 d DG . . . .
H1F H 0.6373 0.9147 0.1698 0.118 Uiso 1 1 d DG . . . .
C7 C 0.7044(14) 0.4774(11) 0.2775(11) 0.023(2) Uani 1 1 d . . . . .
H7 H 0.7089 0.4904 0.3715 0.028 Uiso 1 1 calc R . . . .
C6 C 0.5707(16) 0.3470(12) 0.0613(12) 0.030(2) Uani 1 1 d . . . . .
H6 H 0.4810 0.2701 0.0048 0.036 Uiso 1 1 calc R . . . .
C4 C 0.8219(17) 0.5545(13) 0.0862(13) 0.035(3) Uani 1 1 d . . . . .
H4 H 0.9054 0.6182 0.0492 0.042 Uiso 1 1 calc R . . . .
C2 C 0.9727(15) 0.6952(11) 0.3244(12) 0.029(2) Uani 1 1 d . . . . .
H2A H 1.0148 0.6582 0.3992 0.035 Uiso 1 1 calc R . . . .
H2B H 1.0744 0.7293 0.2776 0.035 Uiso 1 1 calc R . . . .
C5 C 0.6905(18) 0.4382(13) 0.0018(12) 0.037(3) Uani 1 1 d . . . . .
H5 H 0.6838 0.4226 -0.0925 0.044 Uiso 1 1 calc R . . . .
C1 C 1.0442(14) 0.9434(12) 0.4733(11) 0.030(2) Uani 1 1 d . . . . .
H1C H 1.0948 0.9113 0.5482 0.036 Uiso 1 1 calc R . . . .
H1D H 1.1409 0.9831 0.4243 0.036 Uiso 1 1 calc R . . . .

loop_
_atom_site_aniso_label
_atom_site_aniso_U_11
_atom_site_aniso_U_22
_atom_site_aniso_U_33
_atom_site_aniso_U_23
_atom_site_aniso_U_13
_atom_site_aniso_U_12
I1 0.0236(5) 0.0516(6) 0.0483(6) 0.0216(4) -0.0009(3) 0.0033(4)
I2 0.0352(5) 0.0444(6) 0.0546(6) 0.0161(4) 0.0094(4) 0.0192(4)
I3 0.0679(7) 0.0189(5) 0.0504(6) 0.0015(4) 0.0207(5) 0.0012(4)
Zn1 0.0272(7) 0.0190(7) 0.0381(7) 0.0069(5) 0.0076(5) 0.0011(5)
N2 0.025(4) 0.006(3) 0.029(4) -0.005(3) 0.005(3) -0.001(3)
N1 0.021(4) 0.017(4) 0.032(5) 0.002(4) 0.000(4) -0.001(3)
C3 0.016(4) 0.015(5) 0.032(5) 0.006(4) 0.003(4) -0.002(4)
O1 0.085(9) 0.069(9) 0.074(8) 0.027(7) -0.029(7) 0.014(7)
C7 0.027(5) 0.014(5) 0.029(5) 0.008(4) 0.008(4) 0.005(4)
C6 0.033(6) 0.017(5) 0.033(6) 0.001(4) 0.000(5) 0.001(4)
C4 0.039(6) 0.027(6) 0.040(6) 0.015(5) 0.013(5) 0.005(5)
C2 0.024(5) 0.019(5) 0.046(6) 0.012(5) 0.006(5) 0.004(4)
C5 0.048(7) 0.032(6) 0.028(6) 0.004(5) 0.012(5) 0.008(5)
C1 0.021(5) 0.030(6) 0.029(5) -0.001(4) -0.003(4) -0.002(4)

loop_
_atom_type_symbol
_atom_type_description
_atom_type_scat_dispersion_real
_atom_type_scat_dispersion_imag
_atom_type_scat_source
C C 0.0033 0.0016 'International Tables Vol C Tables 4.2.6.8 and 6.1.1.4'
H H 0.0000 0.0000 'International Tables Vol C Tables 4.2.6.8 and 6.1.1.4'
I I -0.4742 1.8119 'International Tables Vol C Tables 4.2.6.8 and 6.1.1.4'
N N 0.0061 0.0033 'International Tables Vol C Tables 4.2.6.8 and 6.1.1.4'
O O 0.0106 0.0060 'International Tables Vol C Tables 4.2.6.8 and 6.1.1.4'
Zn Zn 0.2839 1.4301 'International Tables Vol C Tables 4.2.6.8 and 6.1.1.4'

loop_
_geom_angle_atom_site_label_1
_geom_angle_atom_site_label_2
_geom_angle_atom_site_label_3
_geom_angle
_geom_angle_site_symmetry_1
_geom_angle_site_symmetry_3
_geom_angle_publ_flag
I2 Zn1 I1 112.63(6) . . ?
I2 Zn1 I3 108.72(6) . . ?
I3 Zn1 I1 111.25(6) . . ?
N2 Zn1 I1 105.4(3) . . ?
N2 Zn1 I2 108.8(2) . . ?
N2 Zn1 I3 109.9(2) . . ?
C7 N2 Zn1 120.5(7) . . ?
C6 N2 Zn1 121.6(7) . . ?
C6 N2 C7 117.6(9) . . ?
H1A N1 H1B 107.8 . . ?
C2 N1 H1A 108.9 . . ?
C2 N1 H1B 108.9 . . ?
C2 N1 C1 113.1(9) . . ?
C1 N1 H1A 108.9 . . ?
C1 N1 H1B 108.9 . . ?
C7 C3 C4 118.5(10) . . ?
C7 C3 C2 119.3(10) . . ?
C4 C3 C2 122.0(10) . . ?
H1E O1 H1F 109.4 . . ?
N2 C7 C3 122.8(10) . . ?
N2 C7 H7 118.6 . . ?
C3 C7 H7 118.6 . . ?
N2 C6 H6 118.3 . . ?
N2 C6 C5 123.5(10) . . ?
C5 C6 H6 118.3 . . ?
C3 C4 H4 120.3 . . ?
C5 C4 C3 119.5(11) . . ?
C5 C4 H4 120.3 . . ?
N1 C2 C3 111.0(9) . . ?
N1 C2 H2A 109.4 . . ?
N1 C2 H2B 109.4 . . ?
C3 C2 H2A 109.4 . . ?
C3 C2 H2B 109.4 . . ?
H2A C2 H2B 108.0 . . ?
C6 C5 C4 118.1(11) . . ?
C6 C5 H5 120.9 . . ?
C4 C5 H5 120.9 . . ?
N1 C1 H1C 110.1 . . ?
N1 C1 H1D 110.1 . . ?
C1 C1 N1 108.1(11) 2_776 . ?
C1 C1 H1C 110.1 2_776 . ?
C1 C1 H1D 110.1 2_776 . ?
H1C C1 H1D 108.4 . . ?

loop_
_geom_bond_atom_site_label_1
_geom_bond_atom_site_label_2
_geom_bond_distance
_geom_bond_site_symmetry_2
_geom_bond_publ_flag
I1 Zn1 2.5998(16) . ?
I2 Zn1 2.5863(16) . ?
I3 Zn1 2.5926(15) . ?
Zn1 N2 2.063(9) . ?
N2 C7 1.355(14) . ?
N2 C6 1.342(15) . ?
N1 H1A 0.8900 . ?
N1 H1B 0.8900 . ?
N1 C2 1.488(14) . ?
N1 C1 1.507(13) . ?
C3 C7 1.369(14) . ?
C3 C4 1.392(16) . ?
C3 C2 1.511(14) . ?
O1 H1E 0.8503 . ?
O1 H1F 0.8503 . ?
C7 H7 0.9300 . ?
C6 H6 0.9300 . ?
C6 C5 1.372(17) . ?
C4 H4 0.9300 . ?
C4 C5 1.387(18) . ?
C2 H2A 0.9700 . ?
C2 H2B 0.9700 . ?
C5 H5 0.9300 . ?
C1 C1 1.50(2) 2_776 ?
C1 H1C 0.9700 . ?
C1 H1D 0.9700 . ?
